data_7238216
loop_
_publ_author_name
'McArdle, Patrick'
'Hu, Yun'
'Lyons, Aoife'
'Dark, Rex'

_publ_section_title
;
 Predicting and understanding crystal morphology: the morphology of
 benzoic acid and the polymorphs of sulfathiazole
;
_journal_issue 10
_journal_name_full CrystEngComm
_journal_page_first 3119
_journal_paper_doi 10.1039/c001071e
_journal_volume 12
_journal_year 2010
_chemical_formula_sum 'C9 H9 N3 O2 S2'
_chemical_formula_weight 255.31
_space_group_IT_number 14
_space_group_name_Hall '-P 2yn'
_space_group_name_H-M_alt 'P 1 21/n 1'
_symmetry_cell_setting monoclinic
_symmetry_space_group_name_H-M 'P 1 21/n 1'
_atom_sites_solution_hydrogens geom
_atom_sites_solution_primary direct
_atom_sites_solution_secondary difmap
_audit_creation_method SHELXL-97
_cell_angle_alpha 90.00
_cell_angle_beta 91.941(2)
_cell_angle_gamma 90.00
_cell_formula_units_Z 4
_cell_length_a 10.8598(3)
_cell_length_b 8.5347(2)
_cell_length_c 11.4387(3)
_cell_measurement_reflns_used 3157
_cell_measurement_temperature 293(2)
_cell_measurement_theta_max 29.0572
_cell_measurement_theta_min 2.5374
_cell_volume 1059.59(5)
_computing_cell_refinement
;
CrysAlis RED, Oxford Diffraction Ltd.,
Version 1.171.32.15 (release 10-01-2008 CrysAlis171 .NET)
(compiled Jan 10 2008,16:37:18)
;
_computing_data_collection
;
CrysAlis CCD, Oxford Diffraction Ltd.,
Version 1.171.32.15 (release 10-01-2008 CrysAlis171 .NET)
(compiled Jan 10 2008,16:37:18)
;
_computing_data_reduction
;
CrysAlis RED, Oxford Diffraction Ltd.,
Version 1.171.32.15 (release 10-01-2008 CrysAlis171 .NET)
(compiled Jan 10 2008,16:37:18)
;
_computing_molecular_graphics 'ORTEX (P.McArdle, 1995)'
_computing_publication_material 'SHELXL-97/2 (Sheldrick,1997)'
_computing_structure_refinement 'SHELXL-97 (Sheldrick, 1997)'
_computing_structure_solution 'SHELXS-97 (Sheldrick, 1990)'
_diffrn_ambient_temperature 293(2)
_diffrn_detector_area_resol_mean 16.1048
_diffrn_measured_fraction_theta_full 0.994
_diffrn_measured_fraction_theta_max 0.994
_diffrn_measurement_details
;
#__ type_ start__ end____ width___ exp.time_
1 omega -47.00 53.00 1.0000 9.7200
omega____ theta____ kappa____ phi______ omega'___ theta'___ frames
- -17.3903 77.0000 180.0000 0.0000 0.0000 100
#__ type_ start__ end____ width___ exp.time_
2 omega -47.00 5.00 1.0000 9.7200
omega____ theta____ kappa____ phi______ omega'___ theta'___ frames
- -17.3903 77.0000 0.0000 0.0000 0.0000 52
#__ type_ start__ end____ width___ exp.time_
3 omega -47.00 46.00 1.0000 9.7200
omega____ theta____ kappa____ phi______ omega'___ theta'___ frames
- -17.3903 77.0000 120.0000 0.0000 0.0000 93
#__ type_ start__ end____ width___ exp.time_
4 omega -9.00 38.00 1.0000 9.7200
omega____ theta____ kappa____ phi______ omega'___ theta'___ frames
- 19.7341 77.0000 60.0000 0.0000 0.0000 47
;
_diffrn_orient_matrix_UB_11 0.0285105509
_diffrn_orient_matrix_UB_12 -0.0606852213
_diffrn_orient_matrix_UB_13 -0.0316539204
_diffrn_orient_matrix_UB_21 -0.0364605618
_diffrn_orient_matrix_UB_22 -0.0563764056
_diffrn_orient_matrix_UB_23 0.0285409129
_diffrn_orient_matrix_UB_31 -0.0461302163
_diffrn_orient_matrix_UB_32 0.0069964548
_diffrn_orient_matrix_UB_33 -0.0450286296
_diffrn_radiation_monochromator graphite
_diffrn_radiation_source 'Enhance (Mo) X-ray Source'
_diffrn_radiation_type 'Mo K\a'
_diffrn_radiation_wavelength 0.7107
_diffrn_reflns_av_R_equivalents 0.0206
_diffrn_reflns_limit_h_max 12
_diffrn_reflns_limit_h_min -14
_diffrn_reflns_limit_k_max 11
_diffrn_reflns_limit_k_min -8
_diffrn_reflns_limit_l_max 14
_diffrn_reflns_limit_l_min -14
_diffrn_reflns_number 6307
_diffrn_reflns_theta_full 26.37
_diffrn_reflns_theta_max 26.370
_diffrn_reflns_theta_min 2.5374
_exptl_absorpt_coefficient_mu 0.490
_exptl_absorpt_correction_T_max 1.00000
_exptl_absorpt_correction_T_min 0.88384
_exptl_absorpt_correction_type multi-scan
_exptl_absorpt_process_details
;
CrysAlis RED, Oxford Diffraction Ltd.,
Version 1.171.32.15 (release 10-01-2008 CrysAlis171 .NET)
(compiled Jan 10 2008,16:37:18)
Empirical absorption correction using spherical harmonics,
implemented in SCALE3 ABSPACK scaling algorithm.
;
_exptl_crystal_colour Colourless
_exptl_crystal_density_diffrn 1.600
_exptl_crystal_density_method 'not measured'
_exptl_crystal_description Parallelepiped
_exptl_crystal_F_000 528
_exptl_crystal_size_max 0.50
_exptl_crystal_size_mid 0.22
_exptl_crystal_size_min 0.10
_refine_diff_density_max 0.297
_refine_diff_density_min -0.283
_refine_diff_density_rms 0.050
_refine_ls_extinction_method none
_refine_ls_goodness_of_fit_ref 1.128
_refine_ls_hydrogen_treatment mixed
_refine_ls_matrix_type full
_refine_ls_number_parameters 153
_refine_ls_number_reflns 2149
_refine_ls_number_restraints 2
_refine_ls_restrained_S_all 1.128
_refine_ls_R_factor_all 0.0462
_refine_ls_R_factor_gt 0.0315
_refine_ls_shift/su_max 0.000
_refine_ls_shift/su_mean 0.000
_refine_ls_structure_factor_coef Fsqd
_refine_ls_weighting_details 'calc w=1/[\s^2^(Fo^2^)+(0.0601P)^2^+0.0000P] where P=(Fo^2^+2Fc^2^)/3'
_refine_ls_weighting_scheme calc
_refine_ls_wR_factor_gt 0.1005
_refine_ls_wR_factor_ref 0.1044
_reflns_number_gt 1642
_reflns_number_total 2149
_reflns_threshold_expression >2sigma(I)
_cod_data_source_file c001071e.txt
_cod_data_source_block suthaz_f4
_cod_depositor_comments
;
The following automatic conversions were performed:

data item '_symmetry_cell_setting' value 'Monoclinic' was changed to
'monoclinic' in accordance with the
/home/saulius/struct/COD-crude-data/automatic-downloads/DataCite-retrospective/RSC/depositions/lib/dictionaries/cif_core.dic
dictionary named 'cif_core.dic' version 2.4.2 last updated on
2011-04-26.

Automatic conversion script
Id: cif_fix_values 6909 2019-04-08 15:41:33Z antanas 
;
_cod_original_sg_symbol_H-M P21/n
_cod_database_code 7238216

loop_
_symmetry_equiv_pos_as_xyz
'x, y, z'
'x+1/2, -y+1/2, z+1/2'
'-x, -y, -z'
'-x-1/2, y-1/2, -z-1/2'

loop_
_atom_site_label
_atom_site_type_symbol
_atom_site_fract_x
_atom_site_fract_y
_atom_site_fract_z
_atom_site_U_iso_or_equiv
_atom_site_adp_type
_atom_site_occupancy
_atom_site_symmetry_multiplicity
_atom_site_calc_flag
_atom_site_refinement_flags
S1 S 0.01503(5) 0.11590(6) 0.23768(5) 0.02863(18) Uani 1 1 d .
S2 S 0.15608(7) 0.34106(9) 0.43076(6) 0.0560(2) Uani 1 1 d .
N1 N -0.48462(17) 0.1911(2) 0.42781(17) 0.0330(4) Uani 1 1 d D
H1N1 H -0.489(3) 0.168(3) 0.5027(11) 0.060(9) Uiso 1 1 d D
H2N1 H -0.506(2) 0.2901(14) 0.4181(19) 0.036(7) Uiso 1 1 d D
N2 N 0.05479(16) 0.2913(2) 0.20697(14) 0.0288(4) Uani 1 1 d .
N3 N 0.11080(16) 0.5381(2) 0.27199(16) 0.0314(4) Uani 1 1 d .
H1N3 H 0.0887 0.5806 0.2064 0.041 Uiso 1 1 calc R
O1 O 0.09456(14) 0.04342(19) 0.32504(14) 0.0398(4) Uani 1 1 d .
O2 O -0.00078(15) 0.03756(18) 0.12727(13) 0.0412(4) Uani 1 1 d .
C1 C -0.36588(19) 0.1706(2) 0.38576(18) 0.0269(5) Uani 1 1 d .
C2 C -0.27595(19) 0.0876(2) 0.44731(17) 0.0283(5) Uani 1 1 d .
H2 H -0.2940 0.0424 0.5187 0.037 Uiso 1 1 calc R
C3 C -0.15911(19) 0.0708(2) 0.40392(17) 0.0286(5) Uani 1 1 d .
H3 H -0.0989 0.0160 0.4468 0.037 Uiso 1 1 calc R
C4 C -0.13194(18) 0.1355(2) 0.29669(17) 0.0257(5) Uani 1 1 d .
C5 C -0.2228(2) 0.2158(3) 0.23343(18) 0.0320(5) Uani 1 1 d .
H5 H -0.2052 0.2590 0.1612 0.042 Uiso 1 1 calc R
C6 C -0.3379(2) 0.2320(3) 0.27647(18) 0.0318(5) Uani 1 1 d .
H6 H -0.3985 0.2846 0.2325 0.041 Uiso 1 1 calc R
C7 C 0.10033(18) 0.3844(3) 0.29080(18) 0.0272(5) Uani 1 1 d .
C8 C 0.1876(3) 0.5365(3) 0.4572(3) 0.0621(8) Uani 1 1 d .
H8 H 0.2203 0.5754 0.5276 0.081 Uiso 1 1 calc R
C9 C 0.1592(2) 0.6242(3) 0.3644(2) 0.0437(6) Uani 1 1 d .
H9 H 0.1708 0.7321 0.3620 0.057 Uiso 1 1 calc R

loop_
_atom_site_aniso_label
_atom_site_aniso_U_11
_atom_site_aniso_U_22
_atom_site_aniso_U_33
_atom_site_aniso_U_23
_atom_site_aniso_U_13
_atom_site_aniso_U_12
S1 0.0384(3) 0.0228(3) 0.0250(3) 0.0001(2) 0.0049(2) -0.0015(2)
S2 0.0852(5) 0.0430(4) 0.0378(4) 0.0034(3) -0.0264(3) -0.0090(4)
N1 0.0398(11) 0.0279(11) 0.0316(11) -0.0010(9) 0.0057(8) 0.0021(8)
N2 0.0386(10) 0.0238(10) 0.0240(9) 0.0003(7) 0.0009(7) -0.0053(8)
N3 0.0341(9) 0.0270(11) 0.0331(10) -0.0017(8) 0.0008(7) -0.0041(8)
O1 0.0423(9) 0.0360(10) 0.0412(9) 0.0125(8) 0.0036(7) 0.0066(7)
O2 0.0634(11) 0.0302(9) 0.0308(9) -0.0108(7) 0.0129(7) -0.0101(8)
C1 0.0357(11) 0.0197(10) 0.0253(11) -0.0045(9) 0.0015(8) -0.0039(9)
C2 0.0403(12) 0.0277(12) 0.0168(10) 0.0018(9) 0.0022(9) -0.0043(9)
C3 0.0374(11) 0.0248(12) 0.0231(11) 0.0019(9) -0.0041(9) -0.0007(9)
C4 0.0353(11) 0.0202(11) 0.0215(10) -0.0015(8) 0.0005(8) -0.0041(8)
C5 0.0428(13) 0.0312(12) 0.0218(11) 0.0069(9) -0.0011(9) -0.0006(10)
C6 0.0372(12) 0.0293(12) 0.0287(12) 0.0052(9) -0.0029(9) 0.0021(9)
C7 0.0276(10) 0.0276(12) 0.0265(11) 0.0007(9) 0.0011(8) -0.0012(9)
C8 0.086(2) 0.0510(18) 0.0480(17) -0.0120(14) -0.0225(14) -0.0184(16)
C9 0.0486(14) 0.0354(15) 0.0467(15) -0.0114(12) -0.0034(11) -0.0130(11)

loop_
_atom_type_symbol
_atom_type_description
_atom_type_scat_dispersion_real
_atom_type_scat_dispersion_imag
_atom_type_scat_source
C C 0.0033 0.0016 'International Tables Vol C Tables 4.2.6.8 and 6.1.1.4'
H H 0.0000 0.0000 'International Tables Vol C Tables 4.2.6.8 and 6.1.1.4'
N N 0.0061 0.0033 'International Tables Vol C Tables 4.2.6.8 and 6.1.1.4'
O O 0.0106 0.0060 'International Tables Vol C Tables 4.2.6.8 and 6.1.1.4'
S S 0.1246 0.1234 'International Tables Vol C Tables 4.2.6.8 and 6.1.1.4'

loop_
_geom_angle_atom_site_label_1
_geom_angle_atom_site_label_2
_geom_angle_atom_site_label_3
_geom_angle
O2 S1 O1 117.55(10)
O2 S1 N2 105.54(9)
O1 S1 N2 113.24(10)
O2 S1 C4 107.37(9)
O1 S1 C4 107.76(9)
N2 S1 C4 104.48(9)
C8 S2 C7 90.95(12)
C1 N1 H1N1 112.9(18)
C1 N1 H2N1 108.3(15)
H1N1 N1 H2N1 108(2)
C7 N2 S1 119.87(14)
C7 N3 C9 115.66(19)
C7 N3 H1N3 122.2
C9 N3 H1N3 122.2
C2 C1 C6 118.50(19)
C2 C1 N1 122.14(19)
C6 C1 N1 119.33(19)
C1 C2 C3 120.75(19)
C1 C2 H2 119.6
C3 C2 H2 119.6
C2 C3 C4 120.05(19)
C2 C3 H3 120.0
C4 C3 H3 120.0
C5 C4 C3 119.4(2)
C5 C4 S1 119.01(16)
C3 C4 S1 121.60(16)
C6 C5 C4 120.39(19)
C6 C5 H5 119.8
C4 C5 H5 119.8
C5 C6 C1 120.9(2)
C5 C6 H6 119.6
C1 C6 H6 119.6
N2 C7 N3 120.23(19)
N2 C7 S2 130.50(17)
N3 C7 S2 109.25(15)
C9 C8 S2 111.4(2)
C9 C8 H8 124.3
S2 C8 H8 124.3
C8 C9 N3 112.7(2)
C8 C9 H9 123.7
N3 C9 H9 123.7

loop_
_geom_bond_atom_site_label_1
_geom_bond_atom_site_label_2
_geom_bond_distance
S1 O2 1.4341(15)
S1 O1 1.4383(16)
S1 N2 1.6001(18)
S1 C4 1.762(2)
S2 C8 1.728(3)
S2 C7 1.732(2)
N1 C1 1.402(3)
N1 H1N1 0.884(10)
N1 H2N1 0.881(10)
N2 C7 1.328(3)
N3 C7 1.335(3)
N3 C9 1.377(3)
N3 H1N3 0.8600
C1 C2 1.380(3)
C1 C6 1.398(3)
C2 C3 1.386(3)
C2 H2 0.9300
C3 C4 1.386(3)
C3 H3 0.9300
C4 C5 1.385(3)
C5 C6 1.367(3)
C5 H5 0.9300
C6 H6 0.9300
C8 C9 1.326(4)
C8 H8 0.9300
C9 H9 0.9300
